data_4344588
loop_
_publ_author_name
'Ciccione, J\'er\'emie'
'Leconte, Nicolas'
'Luneau, Dominique'
'Philouze, Christian'
'Thomas, Fabrice'

_publ_section_title
;
 Geometric and Electronic Structures of Nickel(II) Complexes of Redox
 Noninnocent Tetradentate Phenylenediamine Ligands.
;
_journal_issue 2
_journal_name_full 'Inorganic chemistry'
_journal_page_first 649
_journal_page_last 665
_journal_paper_doi 10.1021/acs.inorgchem.5b01947
_journal_volume 55
_journal_year 2016
_chemical_formula_moiety 'F6 Sb, C48 H58 N4 Ni O2'
_chemical_formula_sum 'C48 H58 F6 N4 Ni O2 Sb'
_chemical_formula_weight 1017.44
_chemical_name_systematic
;
 ? 
;
_space_group_crystal_system monoclinic
_space_group_IT_number 14
_space_group_name_Hall '-P 2ybc'
_space_group_name_H-M_alt 'P 1 21/c 1'
_symmetry_space_group_name_Hall '-P 2ybc'
_symmetry_space_group_name_H-M 'P 1 21/c 1'
_atom_sites_solution_hydrogens geom
_atom_sites_solution_primary direct
_atom_sites_solution_secondary difmap
_audit_creation_date 2015-02-06
_audit_creation_method
;
  Olex2 1.1
  (compiled 2011.11.01 svn.r2039, GUI svn.r3906)
;
_cell_angle_alpha 90.00
_cell_angle_beta 102.66(3)
_cell_angle_gamma 90.00
_cell_formula_units_Z 4
_cell_length_a 14.493(3)
_cell_length_b 16.739(3)
_cell_length_c 19.864(4)
_cell_measurement_temperature 200
_cell_volume 4701.8(17)
_computing_cell_refinement 'Bruker Enraf Nonius kappa CCD'
_computing_data_collection Collect
_computing_data_reduction EvalCCD
_computing_molecular_graphics
;
O. V. Dolomanov, L. J. Bourhis, R. J. Gildea, J. A. K. Howard and H. Puschmann,
OLEX2: a complete structure solution, refinement and analysis program.
J. Appl. Cryst. (2009). 42, 339-341.
;
_computing_publication_material
;
O. V. Dolomanov, L. J. Bourhis, R. J. Gildea, J. A. K. Howard and H. Puschmann,
OLEX2: a complete structure solution, refinement and analysis program.
J. Appl. Cryst. (2009). 42, 339-341.
;
_computing_structure_refinement
;
SHELXL, G.M. Sheldrick, Acta Cryst.
2008). A64, 112-122
;
_computing_structure_solution
;
olex2.solve (L.J. Bourhis, O.V. Dolomanov, R.J. Gildea, J.A.K. Howard,
H. Puschmann, in preparation, 2011)
;
_diffrn_ambient_temperature 200
_diffrn_detector 'CCD area detector'
_diffrn_detector_type KappaCCD
_diffrn_measured_fraction_theta_full 0.996
_diffrn_measured_fraction_theta_max 0.996
_diffrn_measurement_device 'Bruker-Nonius APEXII CCD area detector and D8 diffractometer'
_diffrn_measurement_device_type 'Bruker AXS enraf nonius KappaCCD'
_diffrn_measurement_method 'Phi and omega scans'
_diffrn_radiation_collimation '0.2 mm sinlge-pinhole'
_diffrn_radiation_detector CCD
_diffrn_radiation_monochromator graphite
_diffrn_radiation_probe x-ray
_diffrn_radiation_type MoK\a
_diffrn_radiation_wavelength 0.71073
_diffrn_reflns_av_R_equivalents 0.0417
_diffrn_reflns_av_unetI/netI 0.0544
_diffrn_reflns_limit_h_max 20
_diffrn_reflns_limit_h_min -20
_diffrn_reflns_limit_k_max 23
_diffrn_reflns_limit_k_min -23
_diffrn_reflns_limit_l_max 27
_diffrn_reflns_limit_l_min -27
_diffrn_reflns_number 50157
_diffrn_reflns_theta_full 30.00
_diffrn_reflns_theta_max 30.00
_diffrn_reflns_theta_min 2.10
_diffrn_source 'Enraf Nonius FR590'
_diffrn_source_target Mo
_diffrn_source_type 'fine-focus sealed tube'
_exptl_absorpt_coefficient_mu 1.040
_exptl_absorpt_correction_T_max 1
_exptl_absorpt_correction_T_min 0.760732
_exptl_absorpt_correction_type multi-scan
_exptl_absorpt_process_details
;
SADABS-2004/1 (Bruker,2004) was used for absorption correction.
R(int) was 0.0607 before and 0.0319 after correction.
The Ratio of minimum to maximum transmission is 0.7607.
The \l/2 correction factor is 0.0015.
;
_exptl_crystal_colour black
_exptl_crystal_colour_primary black
_exptl_crystal_density_diffrn 1.437
_exptl_crystal_density_method 'not measured'
_exptl_crystal_description plate
_exptl_crystal_F_000 2092
_exptl_crystal_size_max 0.64
_exptl_crystal_size_mid 0.48
_exptl_crystal_size_min 0.12
_refine_diff_density_max 0.688
_refine_diff_density_min -0.463
_refine_diff_density_rms 0.084
_refine_ls_extinction_method none
_refine_ls_goodness_of_fit_ref 1.039
_refine_ls_hydrogen_treatment constr
_refine_ls_matrix_type full
_refine_ls_number_parameters 604
_refine_ls_number_reflns 13658
_refine_ls_number_restraints 90
_refine_ls_restrained_S_all 1.059
_refine_ls_R_factor_all 0.0914
_refine_ls_R_factor_gt 0.0409
_refine_ls_shift/su_max 0.003
_refine_ls_shift/su_mean 0.000
_refine_ls_structure_factor_coef Fsqd
_refine_ls_weighting_details 'calc w=1/[\s^2^(Fo^2^)+(0.0242P)^2^+5.3426P] where P=(Fo^2^+2Fc^2^)/3'
_refine_ls_weighting_scheme calc
_refine_ls_wR_factor_gt 0.0746
_refine_ls_wR_factor_ref 0.0921
_reflns_number_gt 8779
_reflns_number_total 13658
_reflns_threshold_expression >2sigma(I)
_cod_data_source_file ic5b01947_si_001.cif
_cod_data_source_block 4b+
_cod_original_cell_volume 4701.9(16)
_cod_database_code 4344588

loop_
_space_group_symop_id
_space_group_symop_operation_xyz
1 'x, y, z'
2 '-x, y+1/2, -z+1/2'
3 '-x, -y, -z'
4 'x, -y-1/2, z-1/2'

loop_
_atom_site_label
_atom_site_type_symbol
_atom_site_fract_x
_atom_site_fract_y
_atom_site_fract_z
_atom_site_U_iso_or_equiv
_atom_site_adp_type
_atom_site_occupancy
_atom_site_symmetry_multiplicity
_atom_site_calc_flag
_atom_site_refinement_flags
_atom_site_disorder_assembly
_atom_site_disorder_group
Sb1 Sb 0.652051(14) 0.318282(12) 0.461604(10) 0.03613(6) Uani 1 1 d . . .
Ni1 Ni 0.67144(2) 0.527298(18) 0.719023(17) 0.02516(8) Uani 1 1 d . . .
F1 F 0.55316(13) 0.37790(10) 0.40622(9) 0.0476(4) Uani 1 1 d . . .
N4 N 0.56312(15) 0.48093(12) 0.66789(11) 0.0264(5) Uani 1 1 d . . .
H4 H 0.5166 0.5094 0.6433 0.032 Uiso 1 1 calc R . .
N2 N 0.78451(15) 0.55918(12) 0.77361(11) 0.0273(5) Uani 1 1 d . . .
C33 C 0.65827(19) 0.81068(14) 0.66368(13) 0.0273(5) Uani 1 1 d . . .
N3 N 0.70465(15) 0.42471(12) 0.74560(11) 0.0264(5) Uani 1 1 d . . .
C3 C 0.88101(18) 0.68266(15) 0.80892(14) 0.0311(6) Uani 1 1 d . . .
H3 H 0.9313 0.6554 0.8388 0.037 Uiso 1 1 calc R . .
C7 C 0.55995(18) 0.40253(14) 0.67056(13) 0.0249(5) Uani 1 1 d . . .
C24 C 1.06057(19) 0.25574(16) 0.87470(14) 0.0314(6) Uani 1 1 d . . .
H24 H 1.0963 0.2964 0.8588 0.038 Uiso 1 1 calc R . .
C1 C 0.72654(17) 0.68069(14) 0.72636(12) 0.0230(5) Uani 1 1 d . . .
F5 F 0.56188(14) 0.24600(13) 0.47754(11) 0.0680(6) Uani 1 1 d . . .
C12 C 0.48389(18) 0.35007(14) 0.63704(13) 0.0245(5) Uani 1 1 d . . .
C35 C 0.6552(2) 0.77769(16) 0.59080(13) 0.0343(6) Uani 1 1 d . . .
H35A H 0.7168 0.7855 0.5792 0.051 Uiso 1 1 calc R . .
H35B H 0.6064 0.8060 0.5573 0.051 Uiso 1 1 calc R . .
H35C H 0.6402 0.7205 0.5896 0.051 Uiso 1 1 calc R . .
C16 C 0.92698(18) 0.35369(15) 0.86640(13) 0.0281(5) Uani 1 1 d . . .
C8 C 0.64620(18) 0.36814(14) 0.71391(13) 0.0252(5) Uani 1 1 d . . .
O2 O 1.07873(17) 0.04317(12) 0.92397(13) 0.0540(6) Uani 1 1 d . . .
C27 C 1.09287(19) 0.38880(16) 0.98994(13) 0.0315(6) Uani 1 1 d . . .
H27 H 1.0541 0.3449 0.9962 0.038 Uiso 1 1 calc R . .
C11 C 0.50243(19) 0.27047(15) 0.64433(13) 0.0279(5) Uani 1 1 d . . .
H11 H 0.4532 0.2347 0.6241 0.033 Uiso 1 1 calc R . .
C37 C 0.9690(2) 0.81257(18) 0.84130(16) 0.0448(8) Uani 1 1 d DU . .
N1 N 0.65608(15) 0.63196(12) 0.69564(11) 0.0279(5) Uani 1 1 d . . .
H1 H 0.6058 0.6497 0.6661 0.033 Uiso 1 1 calc R . .
C6 C 0.73324(18) 0.76547(14) 0.71649(12) 0.0243(5) Uani 1 1 d . A .
F6 F 0.74757(15) 0.25607(14) 0.51421(12) 0.0766(7) Uani 1 1 d . . .
C47 C 0.3195(2) 0.31533(17) 0.57098(15) 0.0380(6) Uani 1 1 d . . .
H47A H 0.3461 0.2777 0.5426 0.057 Uiso 1 1 calc R . .
H47B H 0.2606 0.3378 0.5437 0.057 Uiso 1 1 calc R . .
H47C H 0.3064 0.2873 0.6112 0.057 Uiso 1 1 calc R . .
F4 F 0.66436(15) 0.26196(12) 0.38290(11) 0.0632(6) Uani 1 1 d . . .
C10 C 0.5904(2) 0.23609(14) 0.68018(14) 0.0312(6) Uani 1 1 d . . .
C36 C 0.5606(2) 0.80614(16) 0.68234(15) 0.0353(6) Uani 1 1 d . . .
H36A H 0.5136 0.8335 0.6468 0.053 Uiso 1 1 calc R . .
H36B H 0.5637 0.8320 0.7270 0.053 Uiso 1 1 calc R . .
H36C H 0.5423 0.7501 0.6850 0.053 Uiso 1 1 calc R . .
C20 C 0.9215(2) 0.21302(16) 0.90903(15) 0.0357(6) Uani 1 1 d . . .
H20 H 0.8604 0.2239 0.9169 0.043 Uiso 1 1 calc R . .
F3 F 0.74009(14) 0.39218(12) 0.44502(12) 0.0639(6) Uani 1 1 d . . .
C45 C 0.34316(19) 0.43933(17) 0.63901(15) 0.0350(6) Uani 1 1 d . . .
H45A H 0.3288 0.4097 0.6780 0.053 Uiso 1 1 calc R . .
H45B H 0.2845 0.4606 0.6105 0.053 Uiso 1 1 calc R . .
H45C H 0.3862 0.4835 0.6564 0.053 Uiso 1 1 calc R . .
F2 F 0.63994(15) 0.37732(15) 0.53885(10) 0.0702(6) Uani 1 1 d . . .
C34 C 0.6828(2) 0.89954(15) 0.66124(16) 0.0420(7) Uani 1 1 d . . .
H34A H 0.7444 0.9053 0.6491 0.063 Uiso 1 1 calc R . .
H34B H 0.6853 0.9237 0.7066 0.063 Uiso 1 1 calc R . .
H34C H 0.6343 0.9265 0.6265 0.063 Uiso 1 1 calc R . .
C23 C 1.09862(19) 0.17950(17) 0.88642(14) 0.0346(6) Uani 1 1 d . . .
H23 H 1.1596 0.1683 0.8784 0.042 Uiso 1 1 calc R . .
C14 C 0.79228(18) 0.41972(14) 0.79244(14) 0.0271(5) Uani 1 1 d . . .
O1 O 1.31266(15) 0.47475(14) 1.08160(11) 0.0512(6) Uani 1 1 d . . .
C4 C 0.8856(2) 0.76353(16) 0.80140(14) 0.0325(6) Uani 1 1 d . A .
C29 C 1.2331(2) 0.46634(18) 1.03079(15) 0.0365(6) Uani 1 1 d . . .
C13 C 0.83716(18) 0.49555(14) 0.80780(13) 0.0262(5) Uani 1 1 d . . .
C28 C 1.1766(2) 0.40131(16) 1.03699(14) 0.0347(6) Uani 1 1 d . . .
H28 H 1.1958 0.3649 1.0741 0.042 Uiso 1 1 calc R . .
C17 C 0.97162(18) 0.42858(15) 0.88358(14) 0.0273(5) Uani 1 1 d . . .
C30 C 1.2058(2) 0.51743(18) 0.97509(16) 0.0410(7) Uani 1 1 d . . .
H30 H 1.2437 0.5624 0.9700 0.049 Uiso 1 1 calc R . .
C15 C 0.83695(18) 0.35182(15) 0.82398(14) 0.0299(6) Uani 1 1 d . . .
H15 H 0.8047 0.3021 0.8163 0.036 Uiso 1 1 calc R . .
C5 C 0.8110(2) 0.80273(15) 0.75529(14) 0.0306(6) Uani 1 1 d . . .
H5 H 0.8153 0.8591 0.7510 0.037 Uiso 1 1 calc R A .
C44 C 0.39041(18) 0.38299(15) 0.59524(13) 0.0280(5) Uani 1 1 d . . .
C48 C 0.6025(2) 0.14526(15) 0.67809(16) 0.0371(7) Uani 1 1 d . . .
C51 C 0.7012(3) 0.11970(19) 0.7147(3) 0.0847(16) Uani 1 1 d . . .
H51A H 0.7479 0.1462 0.6934 0.127 Uiso 1 1 calc R . .
H51B H 0.7072 0.0616 0.7110 0.127 Uiso 1 1 calc R . .
H51C H 0.7122 0.1348 0.7635 0.127 Uiso 1 1 calc R . .
C22 C 1.0474(2) 0.12016(16) 0.90980(15) 0.0365(7) Uani 1 1 d . . .
C18 C 0.92435(18) 0.49724(15) 0.85396(14) 0.0289(6) Uani 1 1 d . . .
H18 H 0.9534 0.5476 0.8661 0.035 Uiso 1 1 calc R . .
C26 C 1.06348(18) 0.43912(15) 0.93304(14) 0.0283(5) Uani 1 1 d . . .
C46 C 0.4089(2) 0.42601(18) 0.53070(14) 0.0367(6) Uani 1 1 d . . .
H46A H 0.4576 0.4669 0.5448 0.055 Uiso 1 1 calc R . .
H46B H 0.3503 0.4513 0.5057 0.055 Uiso 1 1 calc R . .
H46C H 0.4303 0.3871 0.5006 0.055 Uiso 1 1 calc R . .
C2 C 0.80219(18) 0.63920(14) 0.77279(13) 0.0260(5) Uani 1 1 d . . .
C9 C 0.6593(2) 0.28396(15) 0.71463(15) 0.0339(6) Uani 1 1 d . . .
H9 H 0.7169 0.2615 0.7395 0.041 Uiso 1 1 calc R . .
C31 C 1.1230(2) 0.50247(17) 0.92700(16) 0.0381(7) Uani 1 1 d . . .
H31 H 1.1062 0.5369 0.8882 0.046 Uiso 1 1 calc R . .
C19 C 0.97172(18) 0.27390(14) 0.88569(13) 0.0277(5) Uani 1 1 d . . .
C50 C 0.5829(3) 0.11789(18) 0.60274(18) 0.0626(11) Uani 1 1 d . . .
H50A H 0.5167 0.1285 0.5808 0.094 Uiso 1 1 calc R . .
H50B H 0.5954 0.0605 0.6009 0.094 Uiso 1 1 calc R . .
H50C H 0.6242 0.1471 0.5783 0.094 Uiso 1 1 calc R . .
C21 C 0.9586(2) 0.13680(17) 0.92098(16) 0.0408(7) Uani 1 1 d . . .
H21 H 0.9230 0.0960 0.9368 0.049 Uiso 1 1 calc R . .
C49 C 0.5324(3) 0.10566(17) 0.71458(17) 0.0510(9) Uani 1 1 d . . .
H49A H 0.5450 0.1233 0.7628 0.077 Uiso 1 1 calc R . .
H49B H 0.5394 0.0475 0.7130 0.077 Uiso 1 1 calc R . .
H49C H 0.4679 0.1207 0.6915 0.077 Uiso 1 1 calc R . .
C25 C 1.1650(2) 0.0218(2) 0.9082(2) 0.0641(11) Uani 1 1 d . . .
H25A H 1.1590 0.0237 0.8581 0.096 Uiso 1 1 calc R . .
H25B H 1.1821 -0.0325 0.9249 0.096 Uiso 1 1 calc R . .
H25C H 1.2143 0.0592 0.9306 0.096 Uiso 1 1 calc R . .
C32 C 1.3655(3) 0.5466(2) 1.0829(2) 0.0657(11) Uani 1 1 d . . .
H32A H 1.3944 0.5483 1.0427 0.098 Uiso 1 1 calc R . .
H32B H 1.4152 0.5485 1.1252 0.098 Uiso 1 1 calc R . .
H32C H 1.3233 0.5926 1.0816 0.098 Uiso 1 1 calc R . .
C39 C 1.0128(9) 0.8619(7) 0.7954(6) 0.070(3) Uani 0.642(12) 1 d PDU A 1
H39A H 1.0361 0.8272 0.7629 0.106 Uiso 0.642(12) 1 calc PR A 1
H39B H 1.0657 0.8921 0.8230 0.106 Uiso 0.642(12) 1 calc PR A 1
H39C H 0.9657 0.8990 0.7696 0.106 Uiso 0.642(12) 1 calc PR A 1
C40 C 0.9280(5) 0.8717(5) 0.8911(4) 0.063(2) Uani 0.642(12) 1 d PDU A 1
H40A H 0.8815 0.9077 0.8633 0.094 Uiso 0.642(12) 1 calc PR A 1
H40B H 0.9799 0.9031 0.9187 0.094 Uiso 0.642(12) 1 calc PR A 1
H40C H 0.8976 0.8404 0.9219 0.094 Uiso 0.642(12) 1 calc PR A 1
C38 C 1.0420(5) 0.7637(4) 0.8902(4) 0.066(3) Uani 0.642(12) 1 d PDU A 1
H38A H 1.0118 0.7358 0.9230 0.099 Uiso 0.642(12) 1 calc PR A 1
H38B H 1.0916 0.7991 0.9154 0.099 Uiso 0.642(12) 1 calc PR A 1
H38C H 1.0701 0.7246 0.8640 0.099 Uiso 0.642(12) 1 calc PR A 1
C41 C 1.0630(7) 0.7633(7) 0.8307(11) 0.089(6) Uani 0.358(12) 1 d PDU A 2
H41A H 1.0698 0.7142 0.8582 0.134 Uiso 0.358(12) 1 calc PR A 2
H41B H 1.1194 0.7966 0.8458 0.134 Uiso 0.358(12) 1 calc PR A 2
H41C H 1.0560 0.7497 0.7818 0.134 Uiso 0.358(12) 1 calc PR A 2
C43 C 0.9648(15) 0.8243(14) 0.9089(6) 0.108(8) Uani 0.358(12) 1 d PDU A 2
H43A H 0.9094 0.8570 0.9109 0.163 Uiso 0.358(12) 1 calc PR A 2
H43B H 1.0222 0.8518 0.9332 0.163 Uiso 0.358(12) 1 calc PR A 2
H43C H 0.9598 0.7726 0.9309 0.163 Uiso 0.358(12) 1 calc PR A 2
C42 C 0.9837(15) 0.8872(10) 0.7987(12) 0.057(5) Uani 0.358(12) 1 d PDU A 2
H42A H 0.9820 0.8713 0.7509 0.086 Uiso 0.358(12) 1 calc PR A 2
H42B H 1.0451 0.9115 0.8187 0.086 Uiso 0.358(12) 1 calc PR A 2
H42C H 0.9332 0.9259 0.7994 0.086 Uiso 0.358(12) 1 calc PR A 2

loop_
_atom_site_aniso_label
_atom_site_aniso_U_11
_atom_site_aniso_U_22
_atom_site_aniso_U_33
_atom_site_aniso_U_23
_atom_site_aniso_U_13
_atom_site_aniso_U_12
Sb1 0.02747(10) 0.03952(11) 0.03993(11) 0.00504(9) 0.00418(8) 0.00260(9)
Ni1 0.02246(16) 0.01599(14) 0.03316(18) 0.00006(13) -0.00229(13) -0.00028(13)
F1 0.0445(10) 0.0479(10) 0.0477(11) 0.0094(8) 0.0046(8) 0.0151(8)
N4 0.0254(11) 0.0188(10) 0.0316(12) -0.0005(8) -0.0008(9) 0.0010(8)
N2 0.0247(11) 0.0190(10) 0.0341(12) 0.0016(9) -0.0026(9) -0.0011(8)
C33 0.0321(14) 0.0202(11) 0.0271(13) 0.0010(10) 0.0013(11) 0.0007(10)
N3 0.0220(11) 0.0183(9) 0.0364(12) 0.0014(9) 0.0012(9) -0.0002(8)
C3 0.0254(13) 0.0276(12) 0.0351(14) 0.0058(11) -0.0045(11) -0.0040(11)
C7 0.0260(13) 0.0220(11) 0.0266(13) -0.0009(10) 0.0056(10) -0.0009(10)
C24 0.0267(13) 0.0305(13) 0.0348(15) 0.0033(11) 0.0018(11) 0.0014(11)
C1 0.0246(12) 0.0204(11) 0.0232(12) -0.0012(10) 0.0032(10) -0.0024(10)
F5 0.0476(12) 0.0762(14) 0.0741(14) 0.0321(12) -0.0001(10) -0.0190(11)
C12 0.0270(13) 0.0242(11) 0.0229(12) -0.0024(10) 0.0066(10) -0.0025(10)
C35 0.0398(16) 0.0339(14) 0.0269(14) 0.0018(11) 0.0022(12) 0.0011(12)
C16 0.0259(13) 0.0277(12) 0.0302(14) 0.0058(11) 0.0048(11) 0.0025(11)
C8 0.0257(13) 0.0195(11) 0.0296(13) -0.0005(10) 0.0044(11) -0.0006(10)
O2 0.0601(15) 0.0291(11) 0.0714(16) 0.0088(10) 0.0114(13) 0.0152(10)
C27 0.0330(15) 0.0301(13) 0.0302(14) 0.0020(11) 0.0043(12) -0.0039(11)
C11 0.0285(13) 0.0244(12) 0.0300(14) -0.0055(10) 0.0049(11) -0.0070(10)
C37 0.0403(17) 0.0383(16) 0.0460(17) 0.0050(14) -0.0116(14) -0.0197(14)
N1 0.0261(11) 0.0193(10) 0.0335(12) 0.0020(9) -0.0037(9) -0.0003(8)
C6 0.0311(13) 0.0195(11) 0.0222(12) 0.0013(9) 0.0057(10) -0.0010(10)
F6 0.0457(12) 0.0825(16) 0.0879(17) 0.0253(13) -0.0148(11) 0.0173(11)
C47 0.0298(14) 0.0394(15) 0.0404(16) -0.0063(13) -0.0016(12) -0.0078(13)
F4 0.0606(13) 0.0624(13) 0.0668(14) -0.0202(11) 0.0143(11) 0.0104(11)
C10 0.0388(15) 0.0192(11) 0.0363(15) -0.0003(11) 0.0097(12) -0.0014(11)
C36 0.0373(16) 0.0296(14) 0.0379(16) -0.0008(12) 0.0061(12) 0.0077(12)
C20 0.0305(15) 0.0324(14) 0.0447(17) 0.0065(12) 0.0093(13) 0.0034(12)
F3 0.0486(12) 0.0556(12) 0.0932(16) -0.0012(11) 0.0279(11) -0.0131(10)
C45 0.0272(14) 0.0384(15) 0.0381(16) -0.0023(12) 0.0041(12) 0.0014(12)
F2 0.0608(14) 0.1057(18) 0.0443(12) -0.0184(11) 0.0119(10) 0.0019(13)
C34 0.055(2) 0.0210(13) 0.0444(17) 0.0066(12) -0.0009(15) 0.0000(13)
C23 0.0265(13) 0.0374(14) 0.0383(15) -0.0014(13) 0.0036(11) 0.0070(12)
C14 0.0218(12) 0.0231(12) 0.0346(14) 0.0008(10) 0.0023(11) -0.0001(10)
O1 0.0407(13) 0.0551(13) 0.0461(13) 0.0069(11) -0.0155(10) -0.0121(11)
C4 0.0317(14) 0.0286(13) 0.0331(14) 0.0017(11) -0.0022(12) -0.0102(11)
C29 0.0283(14) 0.0430(16) 0.0340(15) -0.0011(13) -0.0024(12) -0.0016(13)
C13 0.0243(13) 0.0205(11) 0.0321(14) 0.0003(10) 0.0027(11) 0.0009(10)
C28 0.0371(16) 0.0347(14) 0.0284(14) 0.0035(11) -0.0012(12) 0.0007(12)
C17 0.0232(13) 0.0275(12) 0.0311(14) 0.0025(10) 0.0059(11) 0.0023(10)
C30 0.0297(15) 0.0412(16) 0.0487(18) 0.0110(14) 0.0008(13) -0.0086(13)
C15 0.0255(13) 0.0203(11) 0.0419(16) 0.0030(11) 0.0031(12) -0.0010(10)
C5 0.0374(15) 0.0215(12) 0.0312(14) -0.0007(10) 0.0039(12) -0.0060(11)
C44 0.0241(13) 0.0316(13) 0.0264(13) -0.0040(11) 0.0012(10) -0.0033(11)
C48 0.0476(18) 0.0159(11) 0.0451(17) -0.0030(11) 0.0046(14) -0.0013(12)
C51 0.071(3) 0.0180(15) 0.146(4) -0.008(2) -0.018(3) 0.0122(16)
C22 0.0417(17) 0.0271(13) 0.0360(16) 0.0022(12) -0.0014(13) 0.0067(12)
C18 0.0266(14) 0.0234(12) 0.0344(15) -0.0007(11) 0.0013(11) -0.0031(10)
C26 0.0240(13) 0.0287(13) 0.0307(14) 0.0008(11) 0.0032(11) 0.0017(11)
C46 0.0336(15) 0.0425(16) 0.0312(15) 0.0038(12) 0.0011(12) -0.0007(13)
C2 0.0258(13) 0.0208(11) 0.0295(13) 0.0009(10) 0.0021(11) -0.0020(10)
C9 0.0312(15) 0.0208(12) 0.0454(17) 0.0020(11) -0.0014(13) 0.0037(11)
C31 0.0337(16) 0.0371(15) 0.0395(16) 0.0107(13) -0.0003(13) -0.0017(13)
C19 0.0270(13) 0.0235(12) 0.0297(14) 0.0020(10) 0.0001(11) 0.0019(10)
C50 0.118(4) 0.0257(15) 0.050(2) -0.0033(14) 0.031(2) 0.0083(18)
C21 0.0402(17) 0.0296(14) 0.0538(19) 0.0098(13) 0.0131(15) -0.0012(13)
C49 0.081(3) 0.0263(14) 0.0475(19) 0.0052(13) 0.0167(18) -0.0079(16)
C25 0.041(2) 0.0378(17) 0.102(3) -0.0099(19) -0.010(2) 0.0111(15)
C32 0.050(2) 0.064(2) 0.069(3) 0.007(2) -0.0174(19) -0.0231(19)
C39 0.058(7) 0.110(9) 0.040(4) 0.006(5) 0.003(4) -0.054(6)
C40 0.048(4) 0.085(5) 0.049(4) -0.031(4) -0.004(3) -0.016(3)
C38 0.043(3) 0.055(3) 0.079(6) 0.006(3) -0.031(4) -0.020(3)
C41 0.041(6) 0.061(7) 0.143(16) 0.015(8) -0.027(7) -0.023(4)
C43 0.118(15) 0.153(18) 0.045(6) -0.007(8) -0.004(7) -0.101(13)
C42 0.052(11) 0.050(7) 0.064(8) 0.001(6) -0.002(7) -0.031(6)

loop_
_atom_type_symbol
_atom_type_description
_atom_type_scat_dispersion_real
_atom_type_scat_dispersion_imag
_atom_type_scat_source
C C 0.0033 0.0016 'International Tables Vol C Tables 4.2.6.8 and 6.1.1.4'
H H 0.0000 0.0000 'International Tables Vol C Tables 4.2.6.8 and 6.1.1.4'
N N 0.0061 0.0033 'International Tables Vol C Tables 4.2.6.8 and 6.1.1.4'
O O 0.0106 0.0060 'International Tables Vol C Tables 4.2.6.8 and 6.1.1.4'
F F 0.0171 0.0103 'International Tables Vol C Tables 4.2.6.8 and 6.1.1.4'
Ni Ni 0.3393 1.1124 'International Tables Vol C Tables 4.2.6.8 and 6.1.1.4'
Sb Sb -0.5866 1.5461 'International Tables Vol C Tables 4.2.6.8 and 6.1.1.4'

loop_
_geom_angle_atom_site_label_1
_geom_angle_atom_site_label_2
_geom_angle_atom_site_label_3
_geom_angle
F5 Sb1 F1 88.34(9)
F5 Sb1 F6 90.25(10)
F5 Sb1 F4 90.79(11)
F5 Sb1 F2 90.48(11)
F6 Sb1 F1 177.78(10)
F6 Sb1 F4 89.53(11)
F6 Sb1 F2 91.55(11)
F4 Sb1 F1 88.77(9)
F3 Sb1 F1 90.45(9)
F3 Sb1 F5 178.74(10)
F3 Sb1 F6 90.97(10)
F3 Sb1 F4 89.56(10)
F3 Sb1 F2 89.16(10)
F2 Sb1 F1 90.17(9)
F2 Sb1 F4 178.33(10)
N2 Ni1 N4 171.98(9)
N3 Ni1 N4 84.38(9)
N3 Ni1 N2 87.60(9)
N1 Ni1 N4 102.92(9)
N1 Ni1 N2 85.07(9)
N1 Ni1 N3 172.00(10)
Ni1 N4 H4 122.2
C7 N4 Ni1 115.54(17)
C7 N4 H4 122.2
C13 N2 Ni1 112.80(16)
C2 N2 Ni1 115.10(17)
C2 N2 C13 132.1(2)
C35 C33 C36 111.7(2)
C6 C33 C35 109.6(2)
C6 C33 C36 111.2(2)
C34 C33 C35 106.1(2)
C34 C33 C6 111.5(2)
C34 C33 C36 106.7(2)
C8 N3 Ni1 115.52(17)
C8 N3 C14 131.3(2)
C14 N3 Ni1 112.95(16)
C4 C3 H3 119.7
C4 C3 C2 120.6(2)
C2 C3 H3 119.7
N4 C7 C12 128.0(2)
N4 C7 C8 112.4(2)
C12 C7 C8 119.6(2)
C23 C24 H24 119.2
C19 C24 H24 119.2
C19 C24 C23 121.5(3)
N1 C1 C6 127.1(2)
N1 C1 C2 113.1(2)
C6 C1 C2 119.8(2)
C7 C12 C44 121.6(2)
C11 C12 C7 115.5(2)
C11 C12 C44 122.8(2)
C33 C35 H35A 109.5
C33 C35 H35B 109.5
C33 C35 H35C 109.5
H35A C35 H35B 109.5
H35A C35 H35C 109.5
H35B C35 H35C 109.5
C17 C16 C19 125.3(2)
C15 C16 C17 119.0(2)
C15 C16 C19 115.6(2)
N3 C8 C7 111.7(2)
N3 C8 C9 129.0(2)
C9 C8 C7 119.2(2)
C22 O2 C25 117.7(3)
C28 C27 H27 119.2
C28 C27 C26 121.6(3)
C26 C27 H27 119.2
C12 C11 H11 117.4
C12 C11 C10 125.3(2)
C10 C11 H11 117.4
C4 C37 C40 107.1(3)
C4 C37 C41 104.3(5)
C4 C37 C42 109.7(9)
C39 C37 C4 112.2(6)
C39 C37 C40 107.8(6)
C39 C37 C38 111.4(6)
C39 C37 C41 73.7(7)
C39 C37 C42 23.2(9)
C40 C37 C41 144.9(6)
C38 C37 C4 113.9(3)
C38 C37 C40 103.8(4)
C38 C37 C41 47.8(6)
C38 C37 C42 128.8(9)
C43 C37 C4 112.6(6)
C43 C37 C39 130.1(8)
C43 C37 C40 37.3(10)
C43 C37 C38 67.9(11)
C43 C37 C41 114.4(11)
C43 C37 C42 117.4(12)
C42 C37 C40 87.4(9)
C42 C37 C41 96.7(9)
Ni1 N1 H1 122.2
C1 N1 Ni1 115.56(17)
C1 N1 H1 122.2
C1 C6 C33 121.4(2)
C5 C6 C33 122.2(2)
C5 C6 C1 116.4(2)
H47A C47 H47B 109.5
H47A C47 H47C 109.5
H47B C47 H47C 109.5
C44 C47 H47A 109.5
C44 C47 H47B 109.5
C44 C47 H47C 109.5
C11 C10 C48 118.6(2)
C9 C10 C11 119.5(2)
C9 C10 C48 121.9(3)
C33 C36 H36A 109.5
C33 C36 H36B 109.5
C33 C36 H36C 109.5
H36A C36 H36B 109.5
H36A C36 H36C 109.5
H36B C36 H36C 109.5
C19 C20 H20 119.3
C21 C20 H20 119.3
C21 C20 C19 121.4(3)
H45A C45 H45B 109.5
H45A C45 H45C 109.5
H45B C45 H45C 109.5
C44 C45 H45A 109.5
C44 C45 H45B 109.5
C44 C45 H45C 109.5
C33 C34 H34A 109.5
C33 C34 H34B 109.5
C33 C34 H34C 109.5
H34A C34 H34B 109.5
H34A C34 H34C 109.5
H34B C34 H34C 109.5
C24 C23 H23 120.2
C22 C23 C24 119.6(3)
C22 C23 H23 120.2
N3 C14 C13 113.1(2)
C15 C14 N3 127.8(2)
C15 C14 C13 119.1(2)
C29 O1 C32 117.7(2)
C3 C4 C37 121.8(2)
C3 C4 C5 118.8(2)
C5 C4 C37 119.4(2)
O1 C29 C28 115.9(3)
O1 C29 C30 125.1(3)
C28 C29 C30 119.1(3)
N2 C13 C14 113.5(2)
C18 C13 N2 128.8(2)
C18 C13 C14 117.7(2)
C27 C28 C29 120.7(3)
C27 C28 H28 119.7
C29 C28 H28 119.7
C16 C17 C26 124.1(2)
C18 C17 C16 118.0(2)
C18 C17 C26 117.8(2)
C29 C30 H30 120.3
C31 C30 C29 119.5(3)
C31 C30 H30 120.3
C16 C15 H15 118.7
C14 C15 C16 122.6(2)
C14 C15 H15 118.7
C6 C5 C4 124.8(2)
C6 C5 H5 117.6
C4 C5 H5 117.6
C12 C44 C47 111.0(2)
C12 C44 C45 111.4(2)
C12 C44 C46 109.0(2)
C47 C44 C45 106.2(2)
C47 C44 C46 108.0(2)
C45 C44 C46 111.2(2)
C51 C48 C10 111.6(2)
C51 C48 C50 109.7(3)
C51 C48 C49 107.8(3)
C50 C48 C10 109.0(2)
C49 C48 C10 109.1(2)
C49 C48 C50 109.6(3)
C48 C51 H51A 109.5
C48 C51 H51B 109.5
C48 C51 H51C 109.5
H51A C51 H51B 109.5
H51A C51 H51C 109.5
H51B C51 H51C 109.5
O2 C22 C23 124.4(3)
O2 C22 C21 115.7(3)
C23 C22 C21 119.9(3)
C13 C18 C17 123.4(2)
C13 C18 H18 118.3
C17 C18 H18 118.3
C27 C26 C17 122.3(2)
C31 C26 C27 116.4(2)
C31 C26 C17 121.2(2)
C44 C46 H46A 109.5
C44 C46 H46B 109.5
C44 C46 H46C 109.5
H46A C46 H46B 109.5
H46A C46 H46C 109.5
H46B C46 H46C 109.5
N2 C2 C3 129.3(2)
N2 C2 C1 111.2(2)
C3 C2 C1 119.5(2)
C8 C9 H9 119.9
C10 C9 C8 120.2(2)
C10 C9 H9 119.9
C30 C31 C26 122.7(3)
C30 C31 H31 118.7
C26 C31 H31 118.7
C24 C19 C16 121.4(2)
C24 C19 C20 117.7(2)
C20 C19 C16 120.7(2)
C48 C50 H50A 109.5
C48 C50 H50B 109.5
C48 C50 H50C 109.5
H50A C50 H50B 109.5
H50A C50 H50C 109.5
H50B C50 H50C 109.5
C20 C21 H21 120.0
C22 C21 C20 119.9(3)
C22 C21 H21 120.0
C48 C49 H49A 109.5
C48 C49 H49B 109.5
C48 C49 H49C 109.5
H49A C49 H49B 109.5
H49A C49 H49C 109.5
H49B C49 H49C 109.5
O2 C25 H25A 109.5
O2 C25 H25B 109.5
O2 C25 H25C 109.5
H25A C25 H25B 109.5
H25A C25 H25C 109.5
H25B C25 H25C 109.5
O1 C32 H32A 109.5
O1 C32 H32B 109.5
O1 C32 H32C 109.5
H32A C32 H32B 109.5
H32A C32 H32C 109.5
H32B C32 H32C 109.5
C37 C39 H39A 109.5
C37 C39 H39B 109.5
C37 C39 H39C 109.5
C37 C40 H40A 109.5
C37 C40 H40B 109.5
C37 C40 H40C 109.5
C37 C38 H38A 109.5
C37 C38 H38B 109.5
C37 C38 H38C 109.5
C37 C41 H41A 109.5
C37 C41 H41B 109.5
C37 C41 H41C 109.5
H41A C41 H41B 109.5
H41A C41 H41C 109.5
H41B C41 H41C 109.5
C37 C43 H43A 109.5
C37 C43 H43B 109.5
C37 C43 H43C 109.5
H43A C43 H43B 109.5
H43A C43 H43C 109.5
H43B C43 H43C 109.5
C37 C42 H42A 109.5
C37 C42 H42B 109.5
C37 C42 H42C 109.5
H42A C42 H42B 109.5
H42A C42 H42C 109.5
H42B C42 H42C 109.5

loop_
_geom_bond_atom_site_label_1
_geom_bond_atom_site_label_2
_geom_bond_distance
Sb1 F1 1.8892(17)
Sb1 F5 1.8583(19)
Sb1 F6 1.860(2)
Sb1 F4 1.8673(19)
Sb1 F3 1.8577(19)
Sb1 F2 1.865(2)
Ni1 N4 1.844(2)
Ni1 N2 1.835(2)
Ni1 N3 1.830(2)
Ni1 N1 1.814(2)
N4 H4 0.8800
N4 C7 1.315(3)
N2 C13 1.397(3)
N2 C2 1.365(3)
C33 C35 1.541(4)
C33 C6 1.534(3)
C33 C36 1.542(4)
C33 C34 1.532(3)
N3 C8 1.333(3)
N3 C14 1.403(3)
C3 H3 0.9500
C3 C4 1.365(4)
C3 C2 1.411(3)
C7 C12 1.452(3)
C7 C8 1.471(3)
C24 H24 0.9500
C24 C23 1.390(4)
C24 C19 1.386(4)
C1 N1 1.344(3)
C1 C6 1.439(3)
C1 C2 1.446(3)
C12 C11 1.361(3)
C12 C44 1.528(4)
C35 H35A 0.9800
C35 H35B 0.9800
C35 H35C 0.9800
C16 C17 1.418(4)
C16 C15 1.390(4)
C16 C19 1.497(3)
C8 C9 1.421(3)
O2 C22 1.375(3)
O2 C25 1.401(4)
C27 H27 0.9500
C27 C28 1.375(4)
C27 C26 1.399(4)
C11 H11 0.9500
C11 C10 1.438(4)
C37 C4 1.530(4)
C37 C39 1.473(9)
C37 C40 1.603(7)
C37 C38 1.511(6)
C37 C41 1.646(12)
C37 C43 1.372(12)
C37 C42 1.550(14)
N1 H1 0.8800
C6 C5 1.369(4)
C47 H47A 0.9800
C47 H47B 0.9800
C47 H47C 0.9800
C47 C44 1.535(4)
C10 C48 1.532(3)
C10 C9 1.344(4)
C36 H36A 0.9800
C36 H36B 0.9800
C36 H36C 0.9800
C20 H20 0.9500
C20 C19 1.390(4)
C20 C21 1.385(4)
C45 H45A 0.9800
C45 H45B 0.9800
C45 H45C 0.9800
C45 C44 1.541(4)
C34 H34A 0.9800
C34 H34B 0.9800
C34 H34C 0.9800
C23 H23 0.9500
C23 C22 1.380(4)
C14 C13 1.428(3)
C14 C15 1.388(3)
O1 C29 1.363(3)
O1 C32 1.424(4)
C4 C5 1.416(4)
C29 C28 1.384(4)
C29 C30 1.386(4)
C13 C18 1.389(4)
C28 H28 0.9500
C17 C18 1.400(4)
C17 C26 1.482(4)
C30 H30 0.9500
C30 C31 1.383(4)
C15 H15 0.9500
C5 H5 0.9500
C44 C46 1.544(4)
C48 C51 1.517(5)
C48 C50 1.531(4)
C48 C49 1.523(4)
C51 H51A 0.9800
C51 H51B 0.9800
C51 H51C 0.9800
C22 C21 1.381(4)
C18 H18 0.9500
C26 C31 1.389(4)
C46 H46A 0.9800
C46 H46B 0.9800
C46 H46C 0.9800
C9 H9 0.9500
C31 H31 0.9500
C50 H50A 0.9800
C50 H50B 0.9800
C50 H50C 0.9800
C21 H21 0.9500
C49 H49A 0.9800
C49 H49B 0.9800
C49 H49C 0.9800
C25 H25A 0.9800
C25 H25B 0.9800
C25 H25C 0.9800
C32 H32A 0.9800
C32 H32B 0.9800
C32 H32C 0.9800
C39 H39A 0.9800
C39 H39B 0.9800
C39 H39C 0.9800
C40 H40A 0.9800
C40 H40B 0.9800
C40 H40C 0.9800
C38 H38A 0.9800
C38 H38B 0.9800
C38 H38C 0.9800
C41 H41A 0.9800
C41 H41B 0.9800
C41 H41C 0.9800
C43 H43A 0.9800
C43 H43B 0.9800
C43 H43C 0.9800
C42 H42A 0.9800
C42 H42B 0.9800
C42 H42C 0.9800

loop_
_geom_hbond_atom_site_label_D
_geom_hbond_atom_site_label_H
_geom_hbond_atom_site_label_A
_geom_hbond_distance_DH
_geom_hbond_distance_HA
_geom_hbond_distance_DA
_geom_hbond_angle_DHA
_geom_hbond_site_symmetry_A
N4 H4 F1 0.88 2.26 3.083(3) 155.2 3_666
N1 H1 F1 0.88 2.48 3.260(3) 148.5 3_666
